data_1507185
loop_
_publ_author_name
'Koch, Michael'
'Blacque, Olivier'
'Venkatesan, Koushik'

_publ_section_title
;
 Syntheses and tunable emission properties of 2-alkynyl azulenes.
;
_journal_issue 6
_journal_name_full 'Organic letters'
_journal_page_first 1580
_journal_page_last 1583
_journal_paper_doi 10.1021/ol300327b
_journal_volume 14
_journal_year 2012
_chemical_formula_moiety 'C18 H7 F5'
_chemical_formula_sum 'C18 H7 F5'
_chemical_formula_weight 318.24
_chemical_name_systematic ' 2-[(pentafluorophenyl)ethynyl]azulene'
_space_group_IT_number 15
_symmetry_cell_setting monoclinic
_symmetry_space_group_name_Hall '-C 2yc'
_symmetry_space_group_name_H-M 'C 1 2/c 1'
_atom_sites_solution_hydrogens geom
_atom_sites_solution_primary direct
_atom_sites_solution_secondary difmap
_audit_creation_method SHELXL-97
_cell_angle_alpha 90.00
_cell_angle_beta 104.535(4)
_cell_angle_gamma 90.00
_cell_formula_units_Z 4
_cell_length_a 7.0895(3)
_cell_length_b 30.5179(9)
_cell_length_c 6.8117(2)
_cell_measurement_reflns_used 5465
_cell_measurement_temperature 183(2)
_cell_measurement_theta_max 32.56
_cell_measurement_theta_min 2.66
_cell_volume 1426.59(9)
_computing_cell_refinement
;
CrysAlisPro, version 1.171.33.55 (Agilent, 2011)
;
_computing_data_collection
;
CrysAlisPro, version 1.171.33.55 (Agilent, 2011)
;
_computing_data_reduction
;
CrysAlisPro, version 1.171.33.55 (Agilent, 2011)
;
_computing_molecular_graphics
;
DIAMOND (Brandenburg, 2006)
;
_computing_publication_material
; 
<i>WinGX</i> (Farrugia, 1999), <i>PLATON for Windows</i> (Spek, 2003) and
<i>publCIF</i> (Westrip, 2010)
;
_computing_structure_refinement ' SHELXL97 (Sheldrick, 2008)'
_computing_structure_solution ' SHELXS97 (Sheldrick, 2008) '
_diffrn_ambient_temperature 183(2)
_diffrn_detector_area_resol_mean 10.4498
_diffrn_measured_fraction_theta_full 1.000
_diffrn_measured_fraction_theta_max 1.000
_diffrn_measurement_device_type 'Xcalibur, Ruby'
_diffrn_measurement_method 'omega scans'
_diffrn_radiation_monochromator graphite
_diffrn_radiation_source 'Enhance (Mo) X-ray Source'
_diffrn_radiation_type MoK\a
_diffrn_radiation_wavelength 0.71073
_diffrn_reflns_av_R_equivalents 0.0220
_diffrn_reflns_av_sigmaI/netI 0.0169
_diffrn_reflns_limit_h_max 9
_diffrn_reflns_limit_h_min -9
_diffrn_reflns_limit_k_max 42
_diffrn_reflns_limit_k_min -42
_diffrn_reflns_limit_l_max 9
_diffrn_reflns_limit_l_min -9
_diffrn_reflns_number 12383
_diffrn_reflns_theta_full 29.56
_diffrn_reflns_theta_max 29.56
_diffrn_reflns_theta_min 2.67
_diffrn_standards_number 0
_exptl_absorpt_coefficient_mu 0.131
_exptl_absorpt_correction_T_max 0.990
_exptl_absorpt_correction_T_min 0.964
_exptl_absorpt_correction_type analytical
_exptl_absorpt_process_details
;
CrysAlisPro, Version 1.171.33.55 (Agilent, 2011)
Analytical numeric absorption correction using a multifaceted crystal
model based on expressions derived by Clark & Reid (1995).
;
_exptl_crystal_colour blue
_exptl_crystal_density_diffrn 1.482
_exptl_crystal_density_method 'not measured'
_exptl_crystal_description plate
_exptl_crystal_F_000 640
_exptl_crystal_size_max 0.47
_exptl_crystal_size_mid 0.15
_exptl_crystal_size_min 0.08
_refine_diff_density_max 0.222
_refine_diff_density_min -0.255
_refine_diff_density_rms 0.046
_refine_ls_extinction_method none
_refine_ls_goodness_of_fit_ref 1.129
_refine_ls_hydrogen_treatment constr
_refine_ls_matrix_type full
_refine_ls_number_parameters 108
_refine_ls_number_reflns 2007
_refine_ls_number_restraints 0
_refine_ls_restrained_S_all 1.129
_refine_ls_R_factor_all 0.0535
_refine_ls_R_factor_gt 0.0385
_refine_ls_shift/su_max 0.000
_refine_ls_shift/su_mean 0.000
_refine_ls_structure_factor_coef Fsqd
_refine_ls_weighting_details 'w=1/[\s^2^(Fo^2^)+(0.0663P)^2^+0.0524P] where P=(Fo^2^+2Fc^2^)/3'
_refine_ls_weighting_scheme calc
_refine_ls_wR_factor_gt 0.1151
_refine_ls_wR_factor_ref 0.1199
_reflns_number_gt 1512
_reflns_number_total 2007
_reflns_threshold_expression >2sigma(I)
_cod_data_source_file ol300327b_si_002.cif
_cod_data_source_block 8
_cod_original_sg_symbol_H-M 'C 2/c'
_cod_database_code 1507185

loop_
_symmetry_equiv_pos_as_xyz
'x, y, z'
'-x, y, -z+1/2'
'x+1/2, y+1/2, z'
'-x+1/2, y+1/2, -z+1/2'
'-x, -y, -z'
'x, -y, z-1/2'
'-x+1/2, -y+1/2, -z'
'x+1/2, -y+1/2, z-1/2'

loop_
_atom_site_label
_atom_site_type_symbol
_atom_site_fract_x
_atom_site_fract_y
_atom_site_fract_z
_atom_site_U_iso_or_equiv
_atom_site_adp_type
_atom_site_occupancy
_atom_site_symmetry_multiplicity
_atom_site_calc_flag
_atom_site_refinement_flags
C1 C 0.5000 0.17917(4) 0.2500 0.0328(3) Uani 1 2 d S
C2 C 0.32730(16) 0.15667(3) 0.19007(15) 0.0338(3) Uani 1 1 d .
C3 C 0.32830(16) 0.11148(4) 0.19004(16) 0.0334(3) Uani 1 1 d .
C4 C 0.5000 0.08757(5) 0.2500 0.0311(3) Uani 1 2 d S
C5 C 0.5000 0.04080(5) 0.2500 0.0369(4) Uani 1 2 d S
C6 C 0.5000 0.00179(5) 0.2500 0.0385(4) Uani 1 2 d S
C7 C 0.5000 -0.04483(5) 0.2500 0.0332(3) Uani 1 2 d S
C8 C 0.33354(16) -0.07151(4) 0.19442(15) 0.0343(3) Uani 1 1 d .
H8 H 0.2057 -0.0616 0.1517 0.041 Uiso 1 1 calc R
C9 C 0.39200(18) -0.11516(3) 0.21392(15) 0.0305(2) Uani 1 1 d .
C10 C 0.2692(2) -0.15143(4) 0.17253(17) 0.0414(3) Uani 1 1 d .
H10 H 0.1368 -0.1453 0.1284 0.050 Uiso 1 1 calc R
C11 C 0.3183(2) -0.19570(4) 0.18850(18) 0.0508(4) Uani 1 1 d .
H11 H 0.2141 -0.2151 0.1527 0.061 Uiso 1 1 calc R
C12 C 0.5000 -0.21486(5) 0.2500 0.0574(6) Uani 1 2 d S
H12 H 0.5000 -0.2453 0.2500 0.069 Uiso 1 2 calc SR
F1 F 0.5000 0.22298(3) 0.2500 0.0474(3) Uani 1 2 d S
F2 F 0.15950(10) 0.17889(2) 0.13277(11) 0.0521(2) Uani 1 1 d .
F3 F 0.15768(10) 0.09055(2) 0.13063(11) 0.0518(2) Uani 1 1 d .

loop_
_atom_site_aniso_label
_atom_site_aniso_U_11
_atom_site_aniso_U_22
_atom_site_aniso_U_33
_atom_site_aniso_U_23
_atom_site_aniso_U_13
_atom_site_aniso_U_12
C1 0.0495(9) 0.0190(6) 0.0324(7) 0.000 0.0149(7) 0.000
C2 0.0378(6) 0.0289(5) 0.0353(6) 0.0015(4) 0.0104(5) 0.0057(4)
C3 0.0395(6) 0.0284(5) 0.0334(6) -0.0027(4) 0.0111(5) -0.0056(4)
C4 0.0476(9) 0.0231(6) 0.0249(6) 0.000 0.0136(6) 0.000
C5 0.0585(10) 0.0253(7) 0.0299(7) 0.000 0.0165(7) 0.000
C6 0.0609(11) 0.0275(8) 0.0295(7) 0.000 0.0159(7) 0.000
C7 0.0535(10) 0.0224(7) 0.0256(7) 0.000 0.0136(6) 0.000
C8 0.0418(6) 0.0295(5) 0.0319(5) 0.0016(4) 0.0095(5) 0.0049(4)
C9 0.0426(6) 0.0254(5) 0.0244(5) 0.0000(4) 0.0101(4) -0.0014(4)
C10 0.0507(7) 0.0370(6) 0.0371(6) -0.0027(5) 0.0122(5) -0.0110(5)
C11 0.0812(11) 0.0308(6) 0.0423(7) -0.0055(5) 0.0188(7) -0.0213(6)
C12 0.1145(19) 0.0211(8) 0.0406(9) 0.000 0.0269(11) 0.000
F1 0.0679(7) 0.0195(4) 0.0583(6) 0.000 0.0220(5) 0.000
F2 0.0434(4) 0.0424(4) 0.0688(5) 0.0012(3) 0.0109(4) 0.0121(3)
F3 0.0445(5) 0.0443(4) 0.0651(5) -0.0062(3) 0.0110(4) -0.0142(3)

loop_
_atom_type_symbol
_atom_type_description
_atom_type_scat_dispersion_real
_atom_type_scat_dispersion_imag
_atom_type_scat_source
C C 0.0033 0.0016 'International Tables Vol C Tables 4.2.6.8 and 6.1.1.4'
H H 0.0000 0.0000 'International Tables Vol C Tables 4.2.6.8 and 6.1.1.4'
F F 0.0171 0.0103 'International Tables Vol C Tables 4.2.6.8 and 6.1.1.4'

loop_
_geom_angle_atom_site_label_1
_geom_angle_atom_site_label_2
_geom_angle_atom_site_label_3
_geom_angle
_geom_angle_site_symmetry_1
_geom_angle_site_symmetry_3
F1 C1 C2 120.00(7) . .
C2 C1 C2 120.00(13) . 2_655
F2 C2 C1 119.59(10) . .
F2 C2 C3 120.69(10) . .
C1 C2 C3 119.72(10) . .
F3 C3 C2 118.25(10) . .
F3 C3 C4 119.80(10) . .
C2 C3 C4 121.95(10) . .
C3 C4 C3 116.65(13) 2_655 .
C3 C4 C5 121.67(7) 2_655 .
C3 C4 C5 121.67(7) . .
C6 C5 C4 180.0 . .
C5 C6 C7 180.0 . .
C8 C7 C8 109.18(14) . 2_655
C8 C7 C6 125.41(7) . .
C9 C8 C7 108.61(10) . .
C9 C8 H8 125.7 . .
C7 C8 H8 125.7 . .
C8 C9 C10 125.83(12) . .
C8 C9 C9 106.80(7) . 2_655
C10 C9 C9 127.37(8) . 2_655
C9 C10 C11 128.59(14) . .
C9 C10 H10 115.7 . .
C11 C10 H10 115.7 . .
C12 C11 C10 129.10(13) . .
C12 C11 H11 115.5 . .
C10 C11 H11 115.5 . .
C11 C12 C11 129.89(16) 2_655 .
C11 C12 H12 115.1 2_655 .
C11 C12 H12 115.1 . .

loop_
_geom_bond_atom_site_label_1
_geom_bond_atom_site_label_2
_geom_bond_distance
_geom_bond_site_symmetry_2
C1 F1 1.3369(15) .
C1 C2 1.3735(13) .
C2 F2 1.3394(13) .
C2 C3 1.3792(16) .
C3 F3 1.3376(13) .
C3 C4 1.3898(14) .
C4 C5 1.427(2) .
C5 C6 1.191(2) .
C6 C7 1.423(2) .
C7 C8 1.4053(14) .
C8 C9 1.3915(14) .
C8 H8 0.9300 .
C9 C10 1.3926(17) .
C9 C9 1.486(2) 2_655
C10 C11 1.3928(18) .
C10 H10 0.9300 .
C11 C12 1.3802(17) .
C11 H11 0.9300 .
C12 H12 0.9300 .
